data_9007619
loop_
_publ_author_name
'Catti, M.'
'Ferraris, G.'
'Filhol, A.'

_publ_section_title
;
 Hydrogen bonding in the crystalline state. CaHPO4 (monetite),
 P-1 or P1? A novel neutron diffraction study
;
_journal_name_full 'Acta Crystallographica, Section B'
_journal_page_first 1223
_journal_page_last 1229
_journal_paper_doi 10.1107/S0567740877005706
_journal_volume 33
_journal_year 1977
_chemical_compound_source Synthetic
_chemical_formula_sum 'Ca4 H4 O16 P4'
_chemical_name_mineral Monetite
_space_group_IT_number 2
_symmetry_space_group_name_Hall '-P 1'
_symmetry_space_group_name_H-M 'P -1'
_cell_angle_alpha 96.34
_cell_angle_beta 103.82
_cell_angle_gamma 88.33
_cell_length_a 6.910
_cell_length_b 6.627
_cell_length_c 6.998
_cell_formula_units_Z 1
_cell_volume 309.275
_database_code_amcsd 0009584
_exptl_crystal_density_diffrn 2.922
_cod_original_formula_sum 'Ca4 P4 O16 H4'
_cod_database_code 9007619

loop_
_space_group_symop_operation_xyz
x,y,z
-x,-y,-z

loop_
_atom_site_aniso_label
_atom_site_aniso_U_11
_atom_site_aniso_U_22
_atom_site_aniso_U_33
_atom_site_aniso_U_12
_atom_site_aniso_U_13
_atom_site_aniso_U_23
Ca1 0.00785 0.01290 0.01203 0.00038 0.00315 -0.00329
Ca2 0.01444 0.00708 0.01152 -0.00049 0.00037 0.00214
P1 0.00543 0.00593 0.00657 0.00011 0.00202 0.00050
P2 0.00949 0.00963 0.00784 0.00226 0.00214 0.00025
O1 0.01266 0.01505 0.00696 0.00240 0.00239 0.00277
O2 0.00821 0.01138 0.01038 -0.00177 0.00354 0.00302
O3 0.01191 0.00708 0.01228 -0.00101 0.00152 -0.00176
O4 0.00734 0.00963 0.01658 0.00202 0.00404 0.00025
O5 0.01202 0.02266 0.00948 0.00443 0.00177 -0.00467
O6 0.01138 0.01697 0.02227 -0.00443 0.00163 -0.00658
O7 0.01049 0.01721 0.00999 0.00607 0.00202 0.00036
O8 0.02913 0.01582 0.02012 0.00936 0.01431 0.01075
H1 0.02393 0.03305 0.04267 0.00887 0.01456 0.00848
H2 0.02949 0.02989 0.01822 0.00038 0.00531 0.00201
H3 0.06521 0.08270 0.05914 0.04052 0.04153 0.03470

loop_
_atom_site_label
_atom_site_fract_x
_atom_site_fract_y
_atom_site_fract_z
_atom_site_occupancy
Ca1 0.29470 0.43530 0.27190 1.00000
Ca2 0.17540 0.83730 0.66640 1.00000
P1 0.20770 0.37900 0.72070 1.00000
P2 0.29620 0.94360 0.20820 1.00000
O1 0.32340 0.33220 0.93730 1.00000
O2 0.35140 0.49190 0.63240 1.00000
O3 0.13900 0.18060 0.59640 1.00000
O4 0.03940 0.52280 0.74590 1.00000
O5 0.33290 0.83630 0.01680 1.00000
O6 0.45920 0.10420 0.30070 1.00000
O7 0.09940 0.06730 0.16370 1.00000
O8 0.28800 0.79170 0.35370 1.00000
H1 0.00000 0.00000 0.00000 1.00000
H2 0.46050 0.25880 0.95060 1.00000
H3 0.52930 0.11600 0.46830 0.50000

loop_
_cod_related_entry_id
_cod_related_entry_database
_cod_related_entry_code
1 AMCSD 0009584
